data_4319397
loop_
_publ_author_name
'Irene Lopes'
'Anna C. Hillier'
'Sung Ying Liu'
'\^Angela Domingos'
'Jos\'e Ascenso'
'Adelino Galv\~ao'
'Andrea Sella'
'No\'emia Marques'

_publ_section_title
;
 Solid-State Structure and Solution Behavior of Eight-Coordinate Sm(III)
 Poly(pyrazolyl)borate Compounds
;
_journal_name_full 'Inorganic Chemistry'
_journal_page_first 1116
_journal_page_last 1125
_journal_paper_doi 10.1021/ic001056x
_journal_volume 40
_journal_year 2001
_chemical_formula_structural '[Sm(HB(3,5Me2pz)3)2(OC5H4N)]'
_chemical_formula_sum 'C35 H48 B2 N13 O Sm'
_chemical_formula_weight 838.83
_chemical_name_common 'Bis Tp* samarium pyridinolate'
_chemical_name_systematic
; 
 ?
;
_space_group_IT_number 2
_symmetry_cell_setting triclinic
_symmetry_space_group_name_Hall '-P 1'
_symmetry_space_group_name_H-M 'P -1'
_atom_sites_solution_hydrogens geom
_atom_sites_solution_primary direct
_atom_sites_solution_secondary difmap
_audit_creation_method SHELXL
_cell_angle_alpha 76.63(1)
_cell_angle_beta 75.98(1)
_cell_angle_gamma 59.97(1)
_cell_formula_units_Z 2
_cell_length_a 10.881(4)
_cell_length_b 10.927(3)
_cell_length_c 19.737(4)
_cell_measurement_reflns_used 25
_cell_measurement_temperature 293(2)
_cell_measurement_theta_max 14.1
_cell_measurement_theta_min 7.8
_cell_volume 1954.2(10)
_computing_cell_refinement 'CAD4 software(Enraf-Nonius,1989)'
_computing_data_collection 'CAD4 software(Enraf-Nonius,1989)'
_computing_data_reduction process-MolEN(Fair,1990)
_computing_molecular_graphics ORTEP(Johnson,1976)
_computing_structure_refinement 'SHELXL-93 (Sheldrick, 1993)'
_computing_structure_solution 'SHELXS-86 (Sheldrick, 1990)'
_diffrn_ambient_temperature 293(2)
_diffrn_measurement_device CAD4-Enraf-Nonius
_diffrn_measurement_method \w/2\qscans
_diffrn_radiation_monochromator graphite
_diffrn_radiation_source 'fine-focus sealed tube'
_diffrn_radiation_type MoK\a
_diffrn_radiation_wavelength 0.71073
_diffrn_reflns_av_R_equivalents 0.0171
_diffrn_reflns_av_sigmaI/netI 0.0409
_diffrn_reflns_limit_h_max 12
_diffrn_reflns_limit_h_min 0
_diffrn_reflns_limit_k_max 12
_diffrn_reflns_limit_k_min -10
_diffrn_reflns_limit_l_max 22
_diffrn_reflns_limit_l_min -21
_diffrn_reflns_number 6524
_diffrn_reflns_theta_max 24.03
_diffrn_reflns_theta_min 2.15
_diffrn_standards_decay_% 0.5
_diffrn_standards_interval_time 60
_diffrn_standards_number 3
_exptl_absorpt_coefficient_mu 1.549
_exptl_absorpt_correction_T_max 0.9997
_exptl_absorpt_correction_T_min 0.9336
_exptl_absorpt_correction_type 'empirical via \y-scan North et al(1968)'
_exptl_crystal_colour colorless
_exptl_crystal_density_diffrn 1.426
_exptl_crystal_density_meas ?
_exptl_crystal_description plate
_exptl_crystal_F_000 858
_exptl_crystal_size_max 0.45
_exptl_crystal_size_mid 0.22
_exptl_crystal_size_min 0.18
_refine_diff_density_max 0.476
_refine_diff_density_min -0.437
_refine_diff_density_rms 0.083
_refine_ls_extinction_method none
_refine_ls_goodness_of_fit_all 1.105
_refine_ls_goodness_of_fit_obs 1.073
_refine_ls_hydrogen_treatment riding
_refine_ls_matrix_type full
_refine_ls_number_parameters 469
_refine_ls_number_reflns 6158
_refine_ls_number_restraints 0
_refine_ls_restrained_S_all 1.114
_refine_ls_restrained_S_obs 1.073
_refine_ls_R_factor_all 0.0481
_refine_ls_R_factor_obs 0.0350
_refine_ls_shift/esd_max 0.000
_refine_ls_shift/esd_mean 0.000
_refine_ls_structure_factor_coef Fsqd
_refine_ls_weighting_details 'w=1/[\s^2^(Fo^2^)+(0.0342P)^2^+1.9493P] where P=(Fo^2^+2Fc^2^)/3'
_refine_ls_weighting_scheme calc
_refine_ls_wR_factor_all 0.0821
_refine_ls_wR_factor_obs 0.0728
_reflns_number_observed 5288
_reflns_number_total 6160
_reflns_observed_criterion >2sigma(I)
_cod_data_source_file ic001056x_3.cif
_cod_data_source_block smopy
_cod_depositor_comments
;
The following automatic conversions were performed:

'_exptl_crystal_density_meas' value 'not measured' was changed to '?'
- the value is perceived as not measured.

Automatic conversion script
Id: cif_fix_values 3008 2015-01-20 13:52:24Z robertas 

The following automatic conversions were performed:

'_refine_ls_weighting_scheme' value 'calc
w=1/[\s^2^(Fo^2^)+(0.0342P)^2^+1.9493P] where P=(Fo^2^+2Fc^2^)/3' was
changed to 'calc'. New tag '_refine_ls_weighting_details' was
created. The value of the new tag was set to
'w=1/[\s^2^(Fo^2^)+(0.0342P)^2^+1.9493P] where P=(Fo^2^+2Fc^2^)/3'.

Automatic conversion script
Id: cif_fix_values 3143 2015-03-26 13:38:13Z robertas 
;
_cod_database_code 4319397

loop_
_symmetry_equiv_pos_as_xyz
'x, y, z'
'-x, -y, -z'

loop_
_atom_site_aniso_label
_atom_site_aniso_U_11
_atom_site_aniso_U_22
_atom_site_aniso_U_33
_atom_site_aniso_U_23
_atom_site_aniso_U_13
_atom_site_aniso_U_12
Sm1 0.02508(13) 0.03062(14) 0.03163(14) -0.00185(9) -0.00761(9) -0.01045(10)
O1 0.038(2) 0.043(2) 0.048(2) -0.008(2) -0.007(2) -0.010(2)
N1 0.039(2) 0.050(3) 0.035(2) -0.001(2) -0.006(2) -0.024(2)
N11 0.036(2) 0.050(3) 0.035(2) -0.003(2) -0.005(2) -0.021(2)
N21 0.034(2) 0.044(2) 0.035(2) -0.006(2) -0.002(2) -0.020(2)
N31 0.038(2) 0.033(2) 0.046(2) -0.006(2) -0.012(2) -0.015(2)
N41 0.037(2) 0.033(2) 0.045(2) 0.001(2) -0.015(2) -0.017(2)
N51 0.030(2) 0.031(2) 0.043(2) -0.008(2) -0.009(2) -0.007(2)
N61 0.034(2) 0.047(3) 0.041(2) -0.003(2) -0.006(2) -0.022(2)
N12 0.027(2) 0.042(2) 0.042(2) -0.008(2) -0.004(2) -0.012(2)
N22 0.035(2) 0.041(2) 0.032(2) -0.003(2) -0.011(2) -0.019(2)
N32 0.036(2) 0.036(2) 0.039(2) 0.000(2) -0.012(2) -0.009(2)
N42 0.028(2) 0.032(2) 0.033(2) -0.003(2) -0.008(2) -0.009(2)
N52 0.024(2) 0.034(2) 0.035(2) -0.006(2) -0.009(2) -0.009(2)
N62 0.023(2) 0.043(2) 0.040(2) -0.011(2) -0.006(2) -0.014(2)
C1 0.032(3) 0.056(3) 0.044(3) -0.014(3) -0.001(2) -0.020(3)
C2 0.062(4) 0.071(4) 0.056(4) -0.029(3) 0.011(3) -0.026(3)
C3 0.090(5) 0.124(7) 0.045(4) -0.026(4) 0.015(4) -0.062(5)
C4 0.094(5) 0.098(6) 0.039(4) 0.000(4) -0.008(3) -0.054(5)
C5 0.061(4) 0.066(4) 0.043(3) 0.007(3) -0.012(3) -0.037(3)
C12 0.049(3) 0.047(3) 0.037(3) -0.006(2) 0.000(2) -0.026(3)
C13 0.047(3) 0.063(4) 0.047(3) -0.014(3) 0.012(3) -0.032(3)
C14 0.032(3) 0.043(3) 0.052(3) -0.021(3) 0.005(2) -0.018(2)
C15 0.035(3) 0.062(4) 0.084(4) -0.024(3) -0.001(3) -0.021(3)
C16 0.063(4) 0.088(5) 0.032(3) 0.005(3) -0.004(3) -0.042(4)
C22 0.044(3) 0.052(3) 0.045(3) -0.011(3) 0.002(2) -0.031(3)
C23 0.065(4) 0.076(4) 0.035(3) -0.012(3) -0.005(3) -0.049(3)
C24 0.048(3) 0.062(4) 0.034(3) -0.001(3) -0.008(2) -0.033(3)
C25 0.088(5) 0.083(5) 0.053(4) 0.012(3) -0.033(4) -0.037(4)
C26 0.080(4) 0.051(4) 0.064(4) -0.021(3) 0.005(3) -0.036(3)
C32 0.053(3) 0.035(3) 0.052(3) -0.006(2) -0.012(3) -0.018(3)
C33 0.066(4) 0.029(3) 0.044(3) -0.003(2) -0.006(3) -0.017(3)
C34 0.044(3) 0.033(3) 0.038(3) -0.006(2) -0.006(2) 0.000(2)
C35 0.058(4) 0.044(4) 0.086(5) 0.001(3) -0.020(3) -0.001(3)
C36 0.067(4) 0.051(4) 0.112(6) -0.009(4) -0.026(4) -0.031(3)
C42 0.052(3) 0.038(3) 0.037(3) -0.006(2) -0.003(2) -0.024(3)
C43 0.061(4) 0.031(3) 0.049(3) 0.000(2) -0.006(3) -0.019(3)
C44 0.039(3) 0.031(3) 0.043(3) -0.005(2) -0.005(2) -0.003(2)
C45 0.051(4) 0.047(4) 0.093(5) 0.006(3) -0.030(3) -0.002(3)
C46 0.084(5) 0.069(4) 0.080(4) 0.009(3) -0.035(4) -0.054(4)
C52 0.040(3) 0.031(3) 0.047(3) -0.010(2) -0.004(2) -0.009(2)
C53 0.051(3) 0.044(3) 0.043(3) -0.021(2) -0.008(2) -0.018(3)
C54 0.042(3) 0.043(3) 0.037(3) -0.009(2) -0.009(2) -0.022(2)
C55 0.053(3) 0.062(4) 0.050(3) -0.011(3) -0.020(3) -0.024(3)
C56 0.050(4) 0.052(4) 0.065(4) -0.025(3) -0.014(3) 0.003(3)
C62 0.049(3) 0.060(3) 0.042(3) -0.006(3) 0.000(2) -0.039(3)
C63 0.037(3) 0.069(4) 0.060(4) -0.021(3) 0.009(3) -0.037(3)
C64 0.031(3) 0.053(3) 0.055(3) -0.024(3) 0.000(2) -0.022(2)
C65 0.028(3) 0.086(5) 0.072(4) -0.024(3) -0.008(3) -0.022(3)
C66 0.084(5) 0.109(6) 0.054(4) 0.014(4) -0.009(3) -0.070(5)
B1 0.025(3) 0.045(3) 0.050(4) -0.006(3) -0.011(3) -0.010(3)
B2 0.029(3) 0.040(3) 0.036(3) -0.006(2) -0.011(2) -0.012(3)

loop_
_atom_site_label
_atom_site_type_symbol
_atom_site_fract_x
_atom_site_fract_y
_atom_site_fract_z
_atom_site_U_iso_or_equiv
_atom_site_thermal_displace_type
_atom_site_occupancy
_atom_site_calc_flag
_atom_site_refinement_flags
_atom_site_disorder_group
Sm1 Sm 0.06867(3) 0.16401(3) 0.242174(13) 0.03008(9) Uani 1 d . .
O1 O 0.2295(4) -0.0158(4) 0.1709(2) 0.0466(9) Uani 1 d . .
N1 N 0.1253(4) 0.2017(4) 0.1120(2) 0.0408(10) Uani 1 d . .
N11 N -0.1797(4) 0.2297(4) 0.3208(2) 0.0408(10) Uani 1 d . .
N21 N -0.1040(4) 0.1264(4) 0.1834(2) 0.0371(9) Uani 1 d . .
N31 N -0.0836(4) 0.4280(4) 0.2107(2) 0.0389(10) Uani 1 d . .
N41 N 0.1635(4) -0.0532(4) 0.3314(2) 0.0376(9) Uani 1 d . .
N51 N 0.0890(4) 0.2440(4) 0.3527(2) 0.0365(9) Uani 1 d . .
N61 N 0.3251(4) 0.1492(4) 0.2270(2) 0.0401(10) Uani 1 d . .
N12 N -0.2985(4) 0.3055(4) 0.2866(2) 0.0389(10) Uani 1 d . .
N22 N -0.1977(4) 0.2650(4) 0.1599(2) 0.0348(9) Uani 1 d . .
N32 N -0.2253(4) 0.4802(4) 0.2049(2) 0.0401(10) Uani 1 d . .
N42 N 0.2896(4) -0.0905(4) 0.3532(2) 0.0328(9) Uani 1 d . .
N52 N 0.2106(4) 0.1553(4) 0.3840(2) 0.0325(9) Uani 1 d . .
N62 N 0.4038(4) 0.0646(4) 0.2806(2) 0.0349(9) Uani 1 d . .
C1 C 0.2179(5) 0.0618(6) 0.1098(3) 0.0439(13) Uani 1 d . .
C2 C 0.2928(7) 0.0100(7) 0.0447(3) 0.065(2) Uani 1 d . .
H2 H 0.3597(7) -0.0856(7) 0.0430(3) 0.078 Uiso 1 calc R .
C3 C 0.2642(8) 0.1033(10) -0.0149(3) 0.083(2) Uani 1 d . .
H3 H 0.3117(8) 0.0709(10) -0.0582(3) 0.100 Uiso 1 calc R .
C4 C 0.1647(8) 0.2471(9) -0.0129(3) 0.075(2) Uani 1 d . .
H4 H 0.1446(8) 0.3109(9) -0.0540(3) 0.090 Uiso 1 calc R .
C5 C 0.0979(6) 0.2906(7) 0.0519(3) 0.0552(15) Uani 1 d . .
H5 H 0.0306(6) 0.3859(7) 0.0542(3) 0.066 Uiso 1 calc R .
C12 C -0.2284(6) 0.1935(5) 0.3875(3) 0.0440(12) Uani 1 d . .
C13 C -0.3757(6) 0.2449(6) 0.3953(3) 0.0519(14) Uani 1 d . .
H13 H -0.4352(6) 0.2352(6) 0.4364(3) 0.062 Uiso 1 calc R .
C14 C -0.4168(5) 0.3132(5) 0.3302(3) 0.0416(12) Uani 1 d . .
C15 C -0.5624(5) 0.3822(6) 0.3094(3) 0.060(2) Uani 1 d . .
H15A H -0.5579(5) 0.4209(6) 0.2605(3) 0.090 Uiso 1 calc R .
H15B H -0.6279(5) 0.4575(6) 0.3373(3) 0.090 Uiso 1 calc R .
H15C H -0.5953(5) 0.3127(6) 0.3169(3) 0.090 Uiso 1 calc R .
C16 C -0.1338(6) 0.1147(7) 0.4432(3) 0.061(2) Uani 1 d . .
H16A H -0.0365(6) 0.0923(7) 0.4229(3) 0.092 Uiso 1 calc R .
H16B H -0.1391(6) 0.0282(7) 0.4626(3) 0.092 Uiso 1 calc R .
H16C H -0.1649(6) 0.1731(7) 0.4798(3) 0.092 Uiso 1 calc R .
C22 C -0.0689(6) 0.0513(6) 0.1305(3) 0.0443(13) Uani 1 d . .
C23 C -0.1370(6) 0.1397(6) 0.0740(3) 0.0517(14) Uani 1 d . .
H23 H -0.1301(6) 0.1137(6) 0.0310(3) 0.062 Uiso 1 calc R .
C24 C -0.2160(6) 0.2723(6) 0.0939(3) 0.0456(13) Uani 1 d . .
C25 C -0.3100(8) 0.4102(7) 0.0531(3) 0.075(2) Uani 1 d . .
H25A H -0.3518(8) 0.4858(7) 0.0817(3) 0.113 Uiso 1 calc R .
H25B H -0.3850(8) 0.4018(7) 0.0404(3) 0.113 Uiso 1 calc R .
H25C H -0.2534(8) 0.4311(7) 0.0112(3) 0.113 Uiso 1 calc R .
C26 C 0.0256(7) -0.1059(6) 0.1365(3) 0.063(2) Uani 1 d . .
H26A H 0.0582(7) -0.1396(6) 0.1816(3) 0.095 Uiso 1 calc R .
H26B H 0.1069(7) -0.1278(6) 0.0998(3) 0.095 Uiso 1 calc R .
H26C H -0.0273(7) -0.1517(6) 0.1321(3) 0.095 Uiso 1 calc R .
C32 C -0.0649(6) 0.5419(5) 0.2067(3) 0.0470(13) Uani 1 d . .
C33 C -0.1918(6) 0.6653(5) 0.1980(3) 0.0497(14) Uani 1 d . .
H33 H -0.2066(6) 0.7582(5) 0.1934(3) 0.060 Uiso 1 calc R .
C34 C -0.2911(6) 0.6249(5) 0.1974(3) 0.0459(13) Uani 1 d . .
C35 C -0.4471(6) 0.7170(6) 0.1897(4) 0.073(2) Uani 1 d . .
H35A H -0.4897(6) 0.6577(6) 0.1912(4) 0.109 Uiso 1 calc R .
H35B H -0.4554(6) 0.7778(6) 0.1454(4) 0.109 Uiso 1 calc R .
H35C H -0.4957(6) 0.7744(6) 0.2274(4) 0.109 Uiso 1 calc R .
C36 C 0.0775(7) 0.5239(7) 0.2132(4) 0.073(2) Uani 1 d . .
H36A H 0.1451(7) 0.4242(7) 0.2187(4) 0.110 Uiso 1 calc R .
H36B H 0.0677(7) 0.5650(7) 0.2534(4) 0.110 Uiso 1 calc R .
H36C H 0.1112(7) 0.5708(7) 0.1715(4) 0.110 Uiso 1 calc R .
C42 C 0.1448(6) -0.1681(5) 0.3474(3) 0.0413(12) Uani 1 d . .
C43 C 0.2569(6) -0.2799(5) 0.3792(3) 0.0497(14) Uani 1 d . .
H43 H 0.2688(6) -0.3716(5) 0.3955(3) 0.060 Uiso 1 calc R .
C44 C 0.3472(5) -0.2285(5) 0.3821(3) 0.0437(13) Uani 1 d . .
C45 C 0.4885(6) -0.3072(6) 0.4077(4) 0.072(2) Uani 1 d . .
H45A H 0.5270(6) -0.2431(6) 0.4034(4) 0.109 Uiso 1 calc R .
H45B H 0.5534(6) -0.3831(6) 0.3801(4) 0.109 Uiso 1 calc R .
H45C H 0.4763(6) -0.3460(6) 0.4562(4) 0.109 Uiso 1 calc R .
C46 C 0.0136(7) -0.1653(7) 0.3334(3) 0.068(2) Uani 1 d . .
H46A H -0.0459(7) -0.0727(7) 0.3104(3) 0.103 Uiso 1 calc R .
H46B H -0.0392(7) -0.1851(7) 0.3772(3) 0.103 Uiso 1 calc R .
H46C H 0.0421(7) -0.2361(7) 0.3036(3) 0.103 Uiso 1 calc R .
C52 C 0.0057(5) 0.3472(5) 0.3938(3) 0.0422(12) Uani 1 d . .
C53 C 0.0726(6) 0.3252(5) 0.4501(3) 0.0449(13) Uani 1 d . .
H53 H 0.0367(6) 0.3820(5) 0.4859(3) 0.054 Uiso 1 calc R .
C54 C 0.2021(5) 0.2037(5) 0.4430(2) 0.0381(11) Uani 1 d . .
C55 C 0.3143(6) 0.1346(6) 0.4895(3) 0.0535(14) Uani 1 d . .
H55A H 0.3931(6) 0.0509(6) 0.4711(3) 0.080 Uiso 1 calc R .
H55B H 0.2747(6) 0.1083(6) 0.5360(3) 0.080 Uiso 1 calc R .
H55C H 0.3477(6) 0.2000(6) 0.4914(3) 0.080 Uiso 1 calc R .
C56 C -0.1396(6) 0.4643(6) 0.3805(3) 0.063(2) Uani 1 d . .
H56A H -0.1603(6) 0.4551(6) 0.3379(3) 0.095 Uiso 1 calc R .
H56B H -0.1416(6) 0.5547(6) 0.3758(3) 0.095 Uiso 1 calc R .
H56C H -0.2102(6) 0.4584(6) 0.4192(3) 0.095 Uiso 1 calc R .
C62 C 0.4190(6) 0.1730(6) 0.1738(3) 0.0460(13) Uani 1 d . .
C63 C 0.5546(6) 0.1038(6) 0.1928(3) 0.0507(14) Uani 1 d . .
H63 H 0.6376(6) 0.1030(6) 0.1654(3) 0.061 Uiso 1 calc R .
C64 C 0.5425(5) 0.0370(6) 0.2598(3) 0.0433(13) Uani 1 d . .
C65 C 0.6569(5) -0.0476(7) 0.3063(3) 0.062(2) Uani 1 d . .
H65A H 0.6173(5) -0.0820(7) 0.3507(3) 0.093 Uiso 1 calc R .
H65B H 0.6923(5) 0.0122(7) 0.3140(3) 0.093 Uiso 1 calc R .
H65C H 0.7344(5) -0.1269(7) 0.2840(3) 0.093 Uiso 1 calc R .
C66 C 0.3783(7) 0.2651(8) 0.1055(3) 0.076(2) Uani 1 d . .
H66A H 0.2779(7) 0.3005(8) 0.1053(3) 0.114 Uiso 1 calc R .
H66B H 0.4335(7) 0.2101(8) 0.0673(3) 0.114 Uiso 1 calc R .
H66C H 0.3975(7) 0.3438(8) 0.1003(3) 0.114 Uiso 1 calc R .
B1 B -0.2887(6) 0.3785(6) 0.2107(3) 0.0422(14) Uani 1 d . .
H1 H -0.3859(6) 0.4350(6) 0.1983(3) 0.051 Uiso 1 calc R .
B2 B 0.3372(6) 0.0212(6) 0.3535(3) 0.0357(13) Uani 1 d . .
H2A H 0.4106(6) -0.0218(6) 0.3844(3) 0.043 Uiso 1 calc R .

loop_
_atom_type_symbol
_atom_type_description
_atom_type_scat_dispersion_real
_atom_type_scat_dispersion_imag
_atom_type_scat_source
C C 0.0033 0.0016 'International Tables Vol C Tables 4.2.6.8 and 6.1.1.4'
H H 0.0000 0.0000 'International Tables Vol C Tables 4.2.6.8 and 6.1.1.4'
N N 0.0061 0.0033 'International Tables Vol C Tables 4.2.6.8 and 6.1.1.4'
B B 0.0013 0.0007 'International Tables Vol C Tables 4.2.6.8 and 6.1.1.4'
O O 0.0106 0.0060 'International Tables Vol C Tables 4.2.6.8 and 6.1.1.4'
Sm Sm -0.1638 3.4418 'International Tables Vol C Tables 4.2.6.8 and 6.1.1.4'

loop_
_geom_angle_atom_site_label_1
_geom_angle_atom_site_label_2
_geom_angle_atom_site_label_3
_geom_angle
_geom_angle_site_symmetry_1
_geom_angle_site_symmetry_3
_geom_angle_publ_flag
O1 Sm1 N1 54.73(13) . . ?
O1 Sm1 N41 77.63(13) . . ?
N1 Sm1 N41 132.30(13) . . ?
O1 Sm1 N31 131.04(13) . . ?
N1 Sm1 N31 76.31(13) . . ?
N41 Sm1 N31 151.27(13) . . ?
O1 Sm1 N11 135.87(13) . . ?
N1 Sm1 N11 128.97(13) . . ?
N41 Sm1 N11 85.63(13) . . ?
N31 Sm1 N11 74.01(13) . . ?
O1 Sm1 N51 133.81(12) . . ?
N1 Sm1 N51 139.11(13) . . ?
N41 Sm1 N51 72.48(12) . . ?
N31 Sm1 N51 82.91(12) . . ?
N11 Sm1 N51 76.06(12) . . ?
O1 Sm1 N61 72.83(12) . . ?
N1 Sm1 N61 79.22(12) . . ?
N41 Sm1 N61 85.26(12) . . ?
N31 Sm1 N61 100.48(13) . . ?
N11 Sm1 N61 146.43(12) . . ?
N51 Sm1 N61 70.38(12) . . ?
O1 Sm1 N21 76.67(12) . . ?
N1 Sm1 N21 69.91(12) . . ?
N41 Sm1 N21 103.91(12) . . ?
N31 Sm1 N21 87.35(12) . . ?
N11 Sm1 N21 68.17(12) . . ?
N51 Sm1 N21 144.23(12) . . ?
N61 Sm1 N21 145.38(12) . . ?
O1 Sm1 C1 26.59(13) . . ?
N1 Sm1 C1 28.14(14) . . ?
N41 Sm1 C1 104.19(15) . . ?
N31 Sm1 C1 104.45(14) . . ?
N11 Sm1 C1 139.52(13) . . ?
N51 Sm1 C1 144.41(13) . . ?
N61 Sm1 C1 74.04(13) . . ?
N21 Sm1 C1 71.36(13) . . ?
C1 O1 Sm1 99.1(3) . . ?
C5 N1 C1 119.7(5) . . ?
C5 N1 Sm1 148.3(4) . . ?
C1 N1 Sm1 91.8(3) . . ?
C12 N11 N12 105.9(4) . . ?
C12 N11 Sm1 136.9(3) . . ?
N12 N11 Sm1 116.4(3) . . ?
C22 N21 N22 105.7(4) . . ?
C22 N21 Sm1 128.2(3) . . ?
N22 N21 Sm1 101.8(3) . . ?
C32 N31 N32 106.3(4) . . ?
C32 N31 Sm1 133.7(3) . . ?
N32 N31 Sm1 119.3(3) . . ?
C42 N41 N42 106.7(4) . . ?
C42 N41 Sm1 132.0(3) . . ?
N42 N41 Sm1 117.6(3) . . ?
C52 N51 N52 105.8(4) . . ?
C52 N51 Sm1 137.2(3) . . ?
N52 N51 Sm1 116.7(3) . . ?
C62 N61 N62 105.7(4) . . ?
C62 N61 Sm1 137.1(3) . . ?
N62 N61 Sm1 114.8(3) . . ?
C14 N12 N11 110.8(4) . . ?
C14 N12 B1 127.5(4) . . ?
N11 N12 B1 121.4(4) . . ?
C24 N22 N21 109.4(4) . . ?
C24 N22 B1 127.5(4) . . ?
N21 N22 B1 121.7(4) . . ?
C34 N32 N31 109.1(4) . . ?
C34 N32 B1 129.8(4) . . ?
N31 N32 B1 121.1(4) . . ?
C44 N42 N41 109.2(4) . . ?
C44 N42 B2 128.2(4) . . ?
N41 N42 B2 122.0(4) . . ?
C54 N52 N51 110.4(4) . . ?
C54 N52 B2 126.3(4) . . ?
N51 N52 B2 123.3(4) . . ?
C64 N62 N61 109.6(4) . . ?
C64 N62 B2 126.9(4) . . ?
N61 N62 B2 123.4(4) . . ?
O1 C1 N1 114.4(4) . . ?
O1 C1 C2 125.1(5) . . ?
N1 C1 C2 120.5(5) . . ?
O1 C1 Sm1 54.4(2) . . ?
N1 C1 Sm1 60.0(2) . . ?
C2 C1 Sm1 179.4(4) . . ?
C3 C2 C1 118.1(6) . . ?
C2 C3 C4 121.4(6) . . ?
C5 C4 C3 117.5(6) . . ?
N1 C5 C4 122.7(6) . . ?
N11 C12 C13 109.5(5) . . ?
N11 C12 C16 123.0(5) . . ?
C13 C12 C16 127.5(5) . . ?
C14 C13 C12 106.9(5) . . ?
N12 C14 C13 106.8(4) . . ?
N12 C14 C15 124.7(5) . . ?
C13 C14 C15 128.5(5) . . ?
N21 C22 C23 110.2(5) . . ?
N21 C22 C26 122.4(5) . . ?
C23 C22 C26 127.4(5) . . ?
C24 C23 C22 106.1(5) . . ?
N22 C24 C23 108.6(5) . . ?
N22 C24 C25 122.2(5) . . ?
C23 C24 C25 129.3(5) . . ?
N31 C32 C33 110.0(5) . . ?
N31 C32 C36 120.7(5) . . ?
C33 C32 C36 129.3(5) . . ?
C34 C33 C32 106.7(5) . . ?
N32 C34 C33 107.9(4) . . ?
N32 C34 C35 123.3(5) . . ?
C33 C34 C35 128.7(5) . . ?
N41 C42 C43 110.2(5) . . ?
N41 C42 C46 121.6(5) . . ?
C43 C42 C46 128.1(5) . . ?
C44 C43 C42 106.0(5) . . ?
N42 C44 C43 107.8(4) . . ?
N42 C44 C45 123.8(5) . . ?
C43 C44 C45 128.2(5) . . ?
N51 C52 C53 110.0(4) . . ?
N51 C52 C56 123.7(5) . . ?
C53 C52 C56 126.3(5) . . ?
C54 C53 C52 107.1(4) . . ?
N52 C54 C53 106.7(4) . . ?
N52 C54 C55 124.8(4) . . ?
C53 C54 C55 128.4(4) . . ?
N61 C62 C63 110.1(5) . . ?
N61 C62 C66 124.1(5) . . ?
C63 C62 C66 125.8(5) . . ?
C64 C63 C62 106.4(4) . . ?
N62 C64 C63 108.2(4) . . ?
N62 C64 C65 123.8(5) . . ?
C63 C64 C65 128.0(5) . . ?
N12 B1 N22 109.9(4) . . ?
N12 B1 N32 109.9(4) . . ?
N22 B1 N32 111.5(4) . . ?
N62 B2 N52 109.8(4) . . ?
N62 B2 N42 113.0(4) . . ?
N52 B2 N42 111.1(4) . . ?

loop_
_geom_bond_atom_site_label_1
_geom_bond_atom_site_label_2
_geom_bond_distance
_geom_bond_site_symmetry_2
_geom_bond_publ_flag
Sm1 O1 2.355(3) . ?
Sm1 N1 2.480(4) . ?
Sm1 N41 2.509(4) . ?
Sm1 N31 2.517(4) . ?
Sm1 N11 2.601(4) . ?
Sm1 N51 2.624(4) . ?
Sm1 N61 2.658(4) . ?
Sm1 N21 2.663(4) . ?
Sm1 C1 2.861(5) . ?
O1 C1 1.297(6) . ?
N1 C5 1.336(6) . ?
N1 C1 1.350(6) . ?
N11 C12 1.343(6) . ?
N11 N12 1.381(5) . ?
N21 C22 1.341(6) . ?
N21 N22 1.381(5) . ?
N31 C32 1.340(6) . ?
N31 N32 1.376(5) . ?
N41 C42 1.326(6) . ?
N41 N42 1.372(5) . ?
N51 C52 1.339(6) . ?
N51 N52 1.381(5) . ?
N61 C62 1.355(6) . ?
N61 N62 1.378(5) . ?
N12 C14 1.339(6) . ?
N12 B1 1.531(7) . ?
N22 C24 1.343(6) . ?
N22 B1 1.545(7) . ?
N32 C34 1.358(6) . ?
N32 B1 1.547(7) . ?
N42 C44 1.349(6) . ?
N42 B2 1.548(7) . ?
N52 C54 1.353(6) . ?
N52 B2 1.546(6) . ?
N62 C64 1.356(6) . ?
N62 B2 1.531(7) . ?
C1 C2 1.415(7) . ?
C2 C3 1.352(9) . ?
C3 C4 1.395(10) . ?
C4 C5 1.370(8) . ?
C12 C13 1.388(7) . ?
C12 C16 1.493(7) . ?
C13 C14 1.381(7) . ?
C14 C15 1.491(7) . ?
C22 C23 1.382(7) . ?
C22 C26 1.490(8) . ?
C23 C24 1.359(8) . ?
C24 C25 1.504(8) . ?
C32 C33 1.378(7) . ?
C32 C36 1.495(8) . ?
C33 C34 1.360(8) . ?
C34 C35 1.504(7) . ?
C42 C43 1.379(7) . ?
C42 C46 1.501(7) . ?
C43 C44 1.371(7) . ?
C44 C45 1.488(7) . ?
C52 C53 1.385(7) . ?
C52 C56 1.492(7) . ?
C53 C54 1.373(7) . ?
C54 C55 1.484(7) . ?
C62 C63 1.383(7) . ?
C62 C66 1.496(8) . ?
C63 C64 1.366(7) . ?
C64 C65 1.502(7) . ?
